data_7159214
loop_
_publ_author_name
'Gao, Yong'
'Hua, Ruirui'
'Yin, Hongquan'
'Chen, Fu-Xue'

_publ_section_title
;
 Synthesis of thiocyanato-containing phenanthrenes and dihydronaphthalenes
 <i>via</i> Lewis acid-activated tandem electrophilic
 thiocyanation/carbocyclization of alkynes.
;
_journal_issue 11
_journal_name_full 'Organic &amp; biomolecular chemistry'
_journal_page_first 2417
_journal_page_last 2422
_journal_paper_doi 10.1039/d3ob00001j
_journal_volume 21
_journal_year 2023
_chemical_formula_moiety 'C21 H12 F N S'
_chemical_formula_sum 'C21 H12 F N S'
_chemical_formula_weight 329.38
_chemical_name_systematic 1
_space_group_crystal_system monoclinic
_space_group_IT_number 14
_space_group_name_Hall '-P 2ybc'
_space_group_name_H-M_alt 'P 1 21/c 1'
_atom_sites_solution_hydrogens geom
_audit_creation_date 2022-08-28
_audit_creation_method
;
Olex2 1.2
(compiled 2018.05.29 svn.r3508 for OlexSys, GUI svn.r5506)
;
_audit_update_record
;
2022-09-30 deposited with the CCDC.	2023-02-16 downloaded from the CCDC.
;
_cell_angle_alpha 90
_cell_angle_beta 92.6730(10)
_cell_angle_gamma 90
_cell_formula_units_Z 4
_cell_length_a 11.38450(10)
_cell_length_b 16.89920(10)
_cell_length_c 8.13090(10)
_cell_measurement_reflns_used 9181
_cell_measurement_temperature 293(2)
_cell_measurement_theta_max 67.9110
_cell_measurement_theta_min 3.8850
_cell_volume 1562.59(3)
_computing_cell_refinement 'CrysAlisPro 1.171.41.89a (Rigaku OD, 2020)'
_computing_data_collection 'CrysAlisPro 1.171.41.89a (Rigaku OD, 2020)'
_computing_data_reduction 'CrysAlisPro 1.171.41.89a (Rigaku OD, 2020)'
_computing_molecular_graphics 'Olex2 (Dolomanov et al., 2009)'
_computing_publication_material 'Olex2 (Dolomanov et al., 2009)'
_computing_structure_refinement 'ShelXL (Sheldrick, 2015)'
_computing_structure_solution 'SHELXT 2014/5 (Sheldrick, 2014)'
_diffrn_ambient_temperature 293
_diffrn_detector 'Hybrid Pixel Array Detector'
_diffrn_detector_area_resol_mean 10.0000
_diffrn_measured_fraction_theta_full 0.999
_diffrn_measured_fraction_theta_max 0.995
_diffrn_measurement_details
;
List of Runs (angles in degrees, time in seconds):

  # Type    Start    End  Width  t~exp~   \w     \q     \k     \f   Frames
#--------------------------------------------------------------------------
  1  \w      7.00  63.00   0.50    0.50    --   42.30 -82.00-180.00  112
  2  \w     68.00 132.00   0.50    0.50    --   42.30  54.00  30.00  128
  3  \w     13.00  57.00   0.50    0.50    --   42.30 -82.00-120.00   88
  4  \w      5.00  70.00   0.50    0.50    --   42.30 -82.00 -60.00  130
  5  \w     17.00  66.00   0.50    0.50    --   42.30  77.00  60.00   98
  6  \w     63.00 126.00   0.50    0.50    --   42.30  54.00 150.00  126
  7  \w    -36.00   7.00   0.50    0.50    --   42.30 -77.00 150.00   86
  8  \w     19.00  54.00   0.50    0.50    --   42.30  54.00  30.00   70
  9  \w     24.00  74.00   0.50    0.50    --   42.30  65.00-180.00  100
 10  \w    -42.00  23.00   0.50    0.50    --   42.30 -77.00 -60.00  130
 11  \w     11.00  65.00   0.50    0.50    --   42.30 -82.00  90.00  108
 12  \w    -30.00  -5.00   0.50    0.50    --   42.30 -82.00  90.00   50
 13  \w     37.00  62.00   0.50    0.50    --   42.30 -77.00 150.00   50
 14  \w     15.00  55.00   0.50    0.50    --   42.30  54.00 150.00   80
 15  \w     77.00 126.00   0.50    0.50    --   42.30  77.00  60.00   98
 16  \w     88.00 119.00   0.50    0.50    --   42.30  65.00-180.00   62
 17  \w     28.00  53.00   0.50    0.50    --   42.30  65.00  90.00   50
 18  \w      8.00  94.00   0.50    0.50    --   93.70 -82.00-120.00  172
 19  \w     98.00 126.00   0.50    0.50    --   93.70  33.00  90.00   56
 20  \w     60.00  85.00   0.50    0.50    --   93.70  33.00  90.00   50
 21  \w     97.00 123.00   0.50    0.50    --   93.70 -42.00  30.00   52
 22  \w     20.00  70.00   0.50    0.50    --   93.70 -42.00  30.00  100
 23  \w      4.00 107.00   0.50    0.50    --   93.70 -82.00-180.00  206
 24  \w      4.00  78.00   0.50    0.50    --   93.70   0.00  30.00  148
 25  \w     38.00  80.00   0.50    0.50    --   93.70 -82.00 -60.00   84
 26  \w     49.00  94.00   0.50    0.50    --   93.70 -82.00 120.00   90
 27  \w      5.00  30.00   0.50    0.50    --   93.70 -82.00 120.00   50
 28  \w     39.00  65.00   0.50    0.50    --   93.70 -82.00-150.00   52
 29  \w    158.00 183.00   0.50    0.50    --   93.70  33.00  90.00   50
 30  \w     16.00  67.00   0.50    0.50    --   93.70 -68.00 120.00  102
 31  \w     77.00 119.00   0.50    0.50    --   93.70 -33.00 120.00   84
 32  \w     14.00 128.00   0.50    0.50    --   93.70 -33.00-120.00  228
 33  \w     69.00 138.00   0.50    0.50    --   93.70  68.00 120.00  138
 34  \w     21.00  88.00   0.50    0.50    --   93.70 -82.00  30.00  134
 35  \w     14.00 102.00   0.50    0.50    --   93.70 -82.00 -90.00  176
 36  \w     36.00  92.00   0.50    0.50    --   93.70 -82.00   0.00  112
 37  \w    108.00 183.00   0.50    0.50    --   93.70  50.00 -30.00  150
 38  \w    129.00 183.00   0.50    0.50    --   93.70   0.00  30.00  108
 39  \w     43.00 103.00   0.50    0.50    --   93.70 -82.00  61.02  120
 40  \w     96.00 121.00   0.50    0.50    --   93.70 -82.00-150.00   50
 41  \w     39.00  97.00   0.50    0.50    --   93.70 -82.00 -30.00  116
 42  \w     63.00  88.00   0.50    0.50    --   93.70 -82.00 150.00   50
 43  \w      5.00  30.00   0.50    0.50    --   93.70 -82.00  61.02   50
;
_diffrn_measurement_device 'four-circle diffractometer'
_diffrn_measurement_device_type 'XtaLAB Pro II AFC12 (RINC): Kappa single'
_diffrn_measurement_method '\w scans'
_diffrn_orient_matrix_type 'CrysAlisPro convention (1999,Acta A55,543-557)'
_diffrn_orient_matrix_UB_11 -0.1258540000
_diffrn_orient_matrix_UB_12 0.0334544000
_diffrn_orient_matrix_UB_13 -0.0004606000
_diffrn_orient_matrix_UB_21 -0.0428297000
_diffrn_orient_matrix_UB_22 -0.0772941000
_diffrn_orient_matrix_UB_23 0.0777284000
_diffrn_orient_matrix_UB_31 0.0258206000
_diffrn_orient_matrix_UB_32 0.0348505000
_diffrn_orient_matrix_UB_33 0.1731097000
_diffrn_radiation_monochromator mirror
_diffrn_radiation_probe x-ray
_diffrn_radiation_type CuK\a
_diffrn_radiation_wavelength 1.54184
_diffrn_reflns_av_R_equivalents 0.0335
_diffrn_reflns_av_unetI/netI 0.0203
_diffrn_reflns_Laue_measured_fraction_full 0.999
_diffrn_reflns_Laue_measured_fraction_max 0.995
_diffrn_reflns_limit_h_max 13
_diffrn_reflns_limit_h_min -13
_diffrn_reflns_limit_k_max 20
_diffrn_reflns_limit_k_min -19
_diffrn_reflns_limit_l_max 9
_diffrn_reflns_limit_l_min -9
_diffrn_reflns_number 13654
_diffrn_reflns_point_group_measured_fraction_full 0.999
_diffrn_reflns_point_group_measured_fraction_max 0.995
_diffrn_reflns_theta_full 67.684
_diffrn_reflns_theta_max 68.207
_diffrn_reflns_theta_min 3.887
_diffrn_source 'micro-focus sealed X-ray tube'
_diffrn_source_type 'Rigaku (Cu) X-ray Source'
_exptl_absorpt_coefficient_mu 1.929
_exptl_absorpt_correction_T_max 1.00000
_exptl_absorpt_correction_T_min 0.70107
_exptl_absorpt_correction_type multi-scan
_exptl_absorpt_process_details
;
CrysAlisPro 1.171.41.89a (Rigaku Oxford Diffraction, 2020)
Empirical absorption correction using spherical harmonics,
implemented in SCALE3 ABSPACK scaling algorithm.
;
_exptl_crystal_colour 'clear light colourless'
_exptl_crystal_colour_lustre clear
_exptl_crystal_colour_modifier light
_exptl_crystal_colour_primary colourless
_exptl_crystal_density_diffrn 1.400
_exptl_crystal_description block
_exptl_crystal_F_000 680
_exptl_crystal_size_max 0.06
_exptl_crystal_size_mid 0.05
_exptl_crystal_size_min 0.04
_refine_diff_density_max 0.217
_refine_diff_density_min -0.226
_refine_diff_density_rms 0.036
_refine_ls_extinction_coef 0.0106(6)
_refine_ls_extinction_expression Fc^*^=kFc[1+0.001xFc^2^\l^3^/sin(2\q)]^-1/4^
_refine_ls_extinction_method 'SHELXL-2018/3 (Sheldrick 2018)'
_refine_ls_goodness_of_fit_ref 1.052
_refine_ls_hydrogen_treatment constr
_refine_ls_matrix_type full
_refine_ls_number_parameters 218
_refine_ls_number_reflns 2849
_refine_ls_number_restraints 0
_refine_ls_restrained_S_all 1.052
_refine_ls_R_factor_all 0.0365
_refine_ls_R_factor_gt 0.0346
_refine_ls_shift/su_max 0.001
_refine_ls_shift/su_mean 0.000
_refine_ls_structure_factor_coef Fsqd
_refine_ls_weighting_details 'w=1/[\s^2^(Fo^2^)+(0.0494P)^2^+0.3172P] where P=(Fo^2^+2Fc^2^)/3'
_refine_ls_weighting_scheme calc
_refine_ls_wR_factor_gt 0.0930
_refine_ls_wR_factor_ref 0.0945
_reflns_Friedel_coverage 0.000
_reflns_number_gt 2651
_reflns_number_total 2849
_reflns_threshold_expression 'I > 2\s(I)'
_cod_data_source_file d3ob00001j2.cif
_cod_data_source_block w2_auto
_cod_depositor_comments 'Adding full bibliography for 7159214.cif.'
_cod_database_code 7159214
_shelx_shelxl_version_number 2018/3
_shelx_space_group_comment
;
The symmetry employed for this shelxl refinement is uniquely defined
by the following loop, which should always be used as a source of
symmetry information in preference to the above space-group names.
They are only intended as comments.
;
_shelx_estimated_absorpt_t_max 0.927
_shelx_estimated_absorpt_t_min 0.893
_diffrn_oxdiff_digest_frames
;
019d4754dbfeaa8797972333194f1ae0e000030b280
;
_reflns_odcompleteness_completeness 99.93
_reflns_odcompleteness_iscentric 1
_reflns_odcompleteness_theta 66.97
_olex2_refinement_description
;
1. Fixed Uiso
 At 1.2 times of:
  All C(H) groups
2.a Aromatic/amide H refined with riding coordinates:
 C1(H1), C2(H2), C3(H3), C4(H4), C11(H11), C12(H12), C13(H13), C14(H14),
 C16(H16), C17(H17), C19(H19), C20(H20)
;
_olex2_submission_special_instructions 'No special instructions were received'
_oxdiff_exptl_absorpt_empirical_details
;
Empirical correction (ABSPACK) includes:
- Absorption correction using spherical harmonics
- Frame scaling
;
_oxdiff_exptl_absorpt_empirical_full_max 1.481
_oxdiff_exptl_absorpt_empirical_full_min 0.685

loop_
_space_group_symop_operation_xyz
'x, y, z'
'-x, y+1/2, -z+1/2'
'-x, -y, -z'
'x, -y-1/2, z-1/2'

loop_
_atom_site_label
_atom_site_type_symbol
_atom_site_fract_x
_atom_site_fract_y
_atom_site_fract_z
_atom_site_U_iso_or_equiv
_atom_site_adp_type
_atom_site_occupancy
_atom_site_site_symmetry_order
_atom_site_calc_flag
_atom_site_refinement_flags_posn
_atom_site_refinement_flags_adp
_atom_site_refinement_flags_occupancy
_atom_site_disorder_assembly
_atom_site_disorder_group
S1 S 0.43508(3) 0.39847(2) 0.53275(4) 0.04974(15) Uani 1 1 d . . . . .
F1 F 0.32026(12) 0.73743(6) 0.63688(18) 0.0956(4) Uani 1 1 d . . . . .
N1 N 0.58334(16) 0.42654(11) 0.8159(2) 0.0808(5) Uani 1 1 d . . . . .
C1 C 0.37668(14) 0.22224(9) 0.58434(19) 0.0504(4) Uani 1 1 d . . . . .
H1 H 0.443166 0.241310 0.535153 0.060 Uiso 1 1 calc R . . . .
C2 C 0.36130(15) 0.14211(9) 0.6003(2) 0.0568(4) Uani 1 1 d . . . . .
H2 H 0.417181 0.107330 0.562144 0.068 Uiso 1 1 calc R . . . .
C3 C 0.26270(16) 0.11303(9) 0.6732(2) 0.0576(4) Uani 1 1 d . . . . .
H3 H 0.252788 0.058703 0.684477 0.069 Uiso 1 1 calc R . . . .
C4 C 0.17974(15) 0.16374(9) 0.72882(19) 0.0533(4) Uani 1 1 d . . . . .
H4 H 0.113607 0.143163 0.776448 0.064 Uiso 1 1 calc R . . . .
C5 C 0.19215(12) 0.24670(8) 0.71561(16) 0.0432(3) Uani 1 1 d . . . . .
C6 C 0.29327(12) 0.27602(8) 0.64133(16) 0.0415(3) Uani 1 1 d . . . . .
C7 C 0.30706(12) 0.36085(8) 0.62804(16) 0.0415(3) Uani 1 1 d . . . . .
C8 C 0.22552(12) 0.41319(8) 0.68024(16) 0.0422(3) Uani 1 1 d . . . . .
C9 C 0.12159(12) 0.38381(9) 0.75447(17) 0.0446(3) Uani 1 1 d . . . . .
C10 C 0.10551(12) 0.30126(9) 0.77494(17) 0.0454(3) Uani 1 1 d . . . . .
C11 C 0.00513(15) 0.27566(11) 0.8551(2) 0.0601(4) Uani 1 1 d . . . . .
H11 H -0.006816 0.221757 0.870161 0.072 Uiso 1 1 calc R . . . .
C12 C -0.07487(15) 0.32806(12) 0.9110(2) 0.0685(5) Uani 1 1 d . . . . .
H12 H -0.139452 0.309607 0.965597 0.082 Uiso 1 1 calc R . . . .
C13 C -0.06055(15) 0.40891(12) 0.8871(2) 0.0651(5) Uani 1 1 d . . . . .
H13 H -0.116403 0.444292 0.923097 0.078 Uiso 1 1 calc R . . . .
C14 C 0.03584(14) 0.43624(10) 0.81054(19) 0.0552(4) Uani 1 1 d . . . . .
H14 H 0.045001 0.490382 0.795162 0.066 Uiso 1 1 calc R . . . .
C15 C 0.24466(13) 0.50062(8) 0.66959(17) 0.0452(3) Uani 1 1 d . . . . .
C16 C 0.21037(18) 0.54324(10) 0.5300(2) 0.0628(4) Uani 1 1 d . . . . .
H16 H 0.170570 0.517755 0.442701 0.075 Uiso 1 1 calc R . . . .
C17 C 0.23464(19) 0.62355(11) 0.5187(2) 0.0710(5) Uani 1 1 d . . . . .
H17 H 0.212474 0.652045 0.424452 0.085 Uiso 1 1 calc R . . . .
C18 C 0.29176(15) 0.65944(9) 0.6493(2) 0.0618(4) Uani 1 1 d . . . . .
C19 C 0.32266(14) 0.62073(9) 0.7919(2) 0.0576(4) Uani 1 1 d . . . . .
H19 H 0.358493 0.647469 0.880688 0.069 Uiso 1 1 calc R . . . .
C20 C 0.29926(14) 0.54053(9) 0.80081(19) 0.0503(4) Uani 1 1 d . . . . .
H20 H 0.320567 0.512962 0.896599 0.060 Uiso 1 1 calc R . . . .
C21 C 0.52194(14) 0.41393(9) 0.7032(2) 0.0526(4) Uani 1 1 d . . . . .

loop_
_atom_site_aniso_label
_atom_site_aniso_U_11
_atom_site_aniso_U_22
_atom_site_aniso_U_33
_atom_site_aniso_U_23
_atom_site_aniso_U_13
_atom_site_aniso_U_12
S1 0.0509(2) 0.0530(2) 0.0456(2) 0.00242(14) 0.00581(16) -0.00438(15)
F1 0.0988(9) 0.0401(5) 0.1479(12) 0.0189(6) 0.0049(8) 0.0022(5)
N1 0.0726(10) 0.1017(13) 0.0671(10) 0.0006(9) -0.0085(8) -0.0221(9)
C1 0.0504(8) 0.0474(8) 0.0534(9) -0.0041(6) 0.0015(6) 0.0025(6)
C2 0.0623(10) 0.0459(8) 0.0617(9) -0.0081(7) -0.0041(7) 0.0072(7)
C3 0.0723(11) 0.0397(8) 0.0600(9) -0.0024(7) -0.0058(8) -0.0027(7)
C4 0.0596(9) 0.0465(8) 0.0535(9) 0.0002(6) -0.0006(7) -0.0097(7)
C5 0.0466(8) 0.0445(7) 0.0378(7) -0.0028(5) -0.0053(6) -0.0036(6)
C6 0.0454(7) 0.0416(7) 0.0370(7) -0.0029(5) -0.0049(5) -0.0004(6)
C7 0.0431(7) 0.0433(7) 0.0376(7) -0.0002(5) -0.0013(5) -0.0022(6)
C8 0.0472(8) 0.0419(7) 0.0368(7) -0.0021(5) -0.0051(6) 0.0006(6)
C9 0.0432(7) 0.0495(8) 0.0404(7) -0.0056(6) -0.0045(6) 0.0011(6)
C10 0.0440(7) 0.0507(8) 0.0408(7) -0.0043(6) -0.0044(6) -0.0054(6)
C11 0.0529(9) 0.0629(10) 0.0647(10) -0.0074(8) 0.0068(7) -0.0110(8)
C12 0.0486(9) 0.0849(13) 0.0731(11) -0.0115(10) 0.0123(8) -0.0108(8)
C13 0.0464(9) 0.0803(12) 0.0688(11) -0.0156(9) 0.0049(8) 0.0082(8)
C14 0.0506(9) 0.0574(9) 0.0573(9) -0.0083(7) -0.0016(7) 0.0067(7)
C15 0.0495(8) 0.0406(7) 0.0456(8) 0.0002(6) 0.0019(6) 0.0046(6)
C16 0.0854(12) 0.0535(9) 0.0483(8) 0.0001(7) -0.0082(8) 0.0132(8)
C17 0.0971(14) 0.0523(10) 0.0638(11) 0.0161(8) 0.0052(10) 0.0213(9)
C18 0.0597(10) 0.0378(8) 0.0885(13) 0.0076(8) 0.0112(9) 0.0082(7)
C19 0.0522(9) 0.0440(8) 0.0761(11) -0.0062(7) -0.0037(8) 0.0014(7)
C20 0.0553(9) 0.0442(8) 0.0508(8) 0.0011(6) -0.0044(7) 0.0017(6)
C21 0.0501(9) 0.0523(8) 0.0558(9) 0.0030(7) 0.0062(7) -0.0077(7)

loop_
_atom_type_symbol
_atom_type_description
_atom_type_scat_dispersion_real
_atom_type_scat_dispersion_imag
_atom_type_scat_source
C C 0.0181 0.0091 'International Tables Vol C Tables 4.2.6.8 and 6.1.1.4'
H H 0.0000 0.0000 'International Tables Vol C Tables 4.2.6.8 and 6.1.1.4'
F F 0.0727 0.0534 'International Tables Vol C Tables 4.2.6.8 and 6.1.1.4'
N N 0.0311 0.0180 'International Tables Vol C Tables 4.2.6.8 and 6.1.1.4'
S S 0.3331 0.5567 'International Tables Vol C Tables 4.2.6.8 and 6.1.1.4'

loop_
_geom_angle_atom_site_label_1
_geom_angle_atom_site_label_2
_geom_angle_atom_site_label_3
_geom_angle
_geom_angle_site_symmetry_1
_geom_angle_site_symmetry_3
_geom_angle_publ_flag
C21 S1 C7 99.01(7) . . ?
C2 C1 H1 119.5 . . ?
C2 C1 C6 120.97(15) . . ?
C6 C1 H1 119.5 . . ?
C1 C2 H2 120.0 . . ?
C1 C2 C3 120.04(15) . . ?
C3 C2 H2 120.0 . . ?
C2 C3 H3 119.8 . . ?
C4 C3 C2 120.37(15) . . ?
C4 C3 H3 119.8 . . ?
C3 C4 H4 119.2 . . ?
C3 C4 C5 121.55(15) . . ?
C5 C4 H4 119.2 . . ?
C4 C5 C6 117.78(13) . . ?
C4 C5 C10 122.26(14) . . ?
C6 C5 C10 119.96(13) . . ?
C1 C6 C5 119.28(13) . . ?
C1 C6 C7 122.53(13) . . ?
C5 C6 C7 118.19(12) . . ?
C6 C7 S1 118.39(10) . . ?
C8 C7 S1 118.80(11) . . ?
C8 C7 C6 122.78(13) . . ?
C7 C8 C9 119.39(13) . . ?
C7 C8 C15 121.27(13) . . ?
C9 C8 C15 119.27(12) . . ?
C10 C9 C8 120.08(13) . . ?
C14 C9 C8 120.89(14) . . ?
C14 C9 C10 119.03(14) . . ?
C9 C10 C5 119.56(13) . . ?
C11 C10 C5 122.52(14) . . ?
C11 C10 C9 117.91(14) . . ?
C10 C11 H11 119.2 . . ?
C12 C11 C10 121.56(17) . . ?
C12 C11 H11 119.2 . . ?
C11 C12 H12 119.8 . . ?
C11 C12 C13 120.45(17) . . ?
C13 C12 H12 119.8 . . ?
C12 C13 H13 120.1 . . ?
C14 C13 C12 119.84(16) . . ?
C14 C13 H13 120.1 . . ?
C9 C14 H14 119.4 . . ?
C13 C14 C9 121.18(16) . . ?
C13 C14 H14 119.4 . . ?
C16 C15 C8 121.65(13) . . ?
C16 C15 C20 118.51(14) . . ?
C20 C15 C8 119.84(12) . . ?
C15 C16 H16 119.6 . . ?
C15 C16 C17 120.87(16) . . ?
C17 C16 H16 119.6 . . ?
C16 C17 H17 120.9 . . ?
C18 C17 C16 118.22(16) . . ?
C18 C17 H17 120.9 . . ?
F1 C18 C19 118.35(17) . . ?
C17 C18 F1 118.66(16) . . ?
C17 C18 C19 122.98(16) . . ?
C18 C19 H19 120.9 . . ?
C18 C19 C20 118.19(16) . . ?
C20 C19 H19 120.9 . . ?
C15 C20 H20 119.4 . . ?
C19 C20 C15 121.13(14) . . ?
C19 C20 H20 119.4 . . ?
N1 C21 S1 177.38(16) . . ?

loop_
_geom_bond_atom_site_label_1
_geom_bond_atom_site_label_2
_geom_bond_distance
_geom_bond_site_symmetry_2
_geom_bond_publ_flag
S1 C7 1.7983(14) . ?
S1 C21 1.6853(17) . ?
F1 C18 1.3621(19) . ?
N1 C21 1.146(2) . ?
C1 H1 0.9300 . ?
C1 C2 1.372(2) . ?
C1 C6 1.408(2) . ?
C2 H2 0.9300 . ?
C2 C3 1.384(2) . ?
C3 H3 0.9300 . ?
C3 C4 1.368(2) . ?
C4 H4 0.9300 . ?
C4 C5 1.414(2) . ?
C5 C6 1.414(2) . ?
C5 C10 1.449(2) . ?
C6 C7 1.4466(19) . ?
C7 C8 1.364(2) . ?
C8 C9 1.441(2) . ?
C8 C15 1.4966(19) . ?
C9 C10 1.418(2) . ?
C9 C14 1.410(2) . ?
C10 C11 1.410(2) . ?
C11 H11 0.9300 . ?
C11 C12 1.363(3) . ?
C12 H12 0.9300 . ?
C12 C13 1.391(3) . ?
C13 H13 0.9300 . ?
C13 C14 1.367(2) . ?
C14 H14 0.9300 . ?
C15 C16 1.385(2) . ?
C15 C20 1.385(2) . ?
C16 H16 0.9300 . ?
C16 C17 1.389(3) . ?
C17 H17 0.9300 . ?
C17 C18 1.362(3) . ?
C18 C19 1.363(2) . ?
C19 H19 0.9300 . ?
C19 C20 1.384(2) . ?
C20 H20 0.9300 . ?

loop_
_geom_torsion_atom_site_label_1
_geom_torsion_atom_site_label_2
_geom_torsion_atom_site_label_3
_geom_torsion_atom_site_label_4
_geom_torsion
_geom_torsion_site_symmetry_1
_geom_torsion_site_symmetry_2
_geom_torsion_site_symmetry_3
_geom_torsion_site_symmetry_4
_geom_torsion_publ_flag
S1 C7 C8 C9 179.03(9) . . . . ?
S1 C7 C8 C15 -4.04(17) . . . . ?
F1 C18 C19 C20 -176.56(15) . . . . ?
C1 C2 C3 C4 0.4(2) . . . . ?
C1 C6 C7 S1 0.74(18) . . . . ?
C1 C6 C7 C8 178.75(13) . . . . ?
C2 C1 C6 C5 -0.2(2) . . . . ?
C2 C1 C6 C7 179.39(13) . . . . ?
C2 C3 C4 C5 -0.7(2) . . . . ?
C3 C4 C5 C6 0.5(2) . . . . ?
C3 C4 C5 C10 -179.55(14) . . . . ?
C4 C5 C6 C1 -0.08(19) . . . . ?
C4 C5 C6 C7 -179.68(12) . . . . ?
C4 C5 C10 C9 -178.47(13) . . . . ?
C4 C5 C10 C11 2.3(2) . . . . ?
C5 C6 C7 S1 -179.68(9) . . . . ?
C5 C6 C7 C8 -1.67(19) . . . . ?
C5 C10 C11 C12 179.51(15) . . . . ?
C6 C1 C2 C3 0.0(2) . . . . ?
C6 C5 C10 C9 1.47(19) . . . . ?
C6 C5 C10 C11 -177.74(13) . . . . ?
C6 C7 C8 C9 1.02(19) . . . . ?
C6 C7 C8 C15 177.95(12) . . . . ?
C7 C8 C9 C10 0.91(19) . . . . ?
C7 C8 C9 C14 179.68(13) . . . . ?
C7 C8 C15 C16 88.41(19) . . . . ?
C7 C8 C15 C20 -90.75(17) . . . . ?
C8 C9 C10 C5 -2.1(2) . . . . ?
C8 C9 C10 C11 177.11(13) . . . . ?
C8 C9 C14 C13 -177.30(14) . . . . ?
C8 C15 C16 C17 -176.41(16) . . . . ?
C8 C15 C20 C19 177.22(14) . . . . ?
C9 C8 C15 C16 -94.66(18) . . . . ?
C9 C8 C15 C20 86.18(17) . . . . ?
C9 C10 C11 C12 0.3(2) . . . . ?
C10 C5 C6 C1 179.98(12) . . . . ?
C10 C5 C6 C7 0.38(18) . . . . ?
C10 C9 C14 C13 1.5(2) . . . . ?
C10 C11 C12 C13 1.4(3) . . . . ?
C11 C12 C13 C14 -1.6(3) . . . . ?
C12 C13 C14 C9 0.2(3) . . . . ?
C14 C9 C10 C5 179.08(12) . . . . ?
C14 C9 C10 C11 -1.7(2) . . . . ?
C15 C8 C9 C10 -176.08(12) . . . . ?
C15 C8 C9 C14 2.7(2) . . . . ?
C15 C16 C17 C18 -0.8(3) . . . . ?
C16 C15 C20 C19 -2.0(2) . . . . ?
C16 C17 C18 F1 177.33(17) . . . . ?
C16 C17 C18 C19 -2.1(3) . . . . ?
C17 C18 C19 C20 2.9(3) . . . . ?
C18 C19 C20 C15 -0.8(2) . . . . ?
C20 C15 C16 C17 2.8(3) . . . . ?
C21 S1 C7 C6 -95.24(11) . . . . ?
C21 S1 C7 C8 86.67(12) . . . . ?
